data_1529325
loop_
_publ_author_name
'Chitnis, Saurabh S.'
'Robertson, Alasdair P. M.'
'Burford, Neil'
'Patrick, Brian O.'
'McDonald, Robert'
'Ferguson, Michael J.'

_publ_section_title
;
 Bipyridine complexes of E3+(E = P, As, Sb, Bi): strong Lewis acids,
 sources of E(OTf)3and synthons for EIand EVcations
;
_journal_issue 11
_journal_name_full 'Chem. Sci.'
_journal_page_first 6545
_journal_paper_doi 10.1039/C5SC02423D
_journal_volume 6
_journal_year 2015
_chemical_formula_moiety 'C36 H48 N4 P, 3(C F3 O3 S), C2 H3 N'
_chemical_formula_sum 'C41 H51 F9 N5 O9 P S3'
_chemical_formula_weight 1056.01
_space_group_crystal_system triclinic
_space_group_IT_number 2
_space_group_name_Hall '-P 1'
_space_group_name_H-M_alt 'P -1'
_symmetry_space_group_name_Hall '-P 1'
_symmetry_space_group_name_H-M 'P -1'
_atom_sites_solution_hydrogens geom
_audit_creation_method SHELXL-2014/7
_audit_update_record
;
2015-07-05 deposited with the CCDC.
2015-08-03 downloaded from the CCDC.
;
_cell_angle_alpha 88.2712(4)
_cell_angle_beta 80.7875(4)
_cell_angle_gamma 88.0482(4)
_cell_formula_units_Z 2
_cell_length_a 11.6535(4)
_cell_length_b 14.5562(5)
_cell_length_c 14.5880(5)
_cell_measurement_reflns_used 8344
_cell_measurement_temperature 173(2)
_cell_measurement_theta_max 25.42
_cell_measurement_theta_min 2.23
_cell_volume 2440.47(15)
_computing_cell_refinement 'Bruker SAINT'
_computing_data_collection 'Bruker APEX2'
_computing_data_reduction 'Bruker SAINT'
_computing_molecular_graphics 'Bruker SHELXTL'
_computing_publication_material 'Bruker SHELXTL'
_computing_structure_refinement 'SHELXL-2014/7 (Sheldrick, 2014)'
_computing_structure_solution 'SHELXT-2014/4 (Sheldrick 2014)'
_diffrn_ambient_temperature 173(2)
_diffrn_measured_fraction_theta_full 0.999
_diffrn_measured_fraction_theta_max 0.996
_diffrn_measurement_device_type 'Bruker APEX-II CCD'
_diffrn_measurement_method '\w scans'
_diffrn_radiation_type MoK\a
_diffrn_radiation_wavelength 0.71073
_diffrn_reflns_av_R_equivalents 0.0232
_diffrn_reflns_av_unetI/netI 0.0338
_diffrn_reflns_laue_measured_fraction_full 0.999
_diffrn_reflns_laue_measured_fraction_max 0.996
_diffrn_reflns_limit_h_max 14
_diffrn_reflns_limit_h_min -14
_diffrn_reflns_limit_k_max 18
_diffrn_reflns_limit_k_min -18
_diffrn_reflns_limit_l_max 18
_diffrn_reflns_limit_l_min -18
_diffrn_reflns_number 20563
_diffrn_reflns_point_group_measured_fraction_full 0.999
_diffrn_reflns_point_group_measured_fraction_max 0.996
_diffrn_reflns_theta_full 25.242
_diffrn_reflns_theta_max 26.823
_diffrn_reflns_theta_min 1.771
_exptl_absorpt_coefficient_mu 0.276
_exptl_absorpt_correction_T_max 1.0000
_exptl_absorpt_correction_T_min 0.9222
_exptl_absorpt_correction_type numerical
_exptl_absorpt_process_details 'SADABS 2014/5'
_exptl_crystal_colour yellow
_exptl_crystal_density_diffrn 1.437
_exptl_crystal_description block
_exptl_crystal_F_000 1096
_exptl_crystal_size_max 0.409
_exptl_crystal_size_mid 0.124
_exptl_crystal_size_min 0.068
_refine_diff_density_max 0.854
_refine_diff_density_min -0.633
_refine_diff_density_rms 0.058
_refine_ls_extinction_method none
_refine_ls_goodness_of_fit_ref 1.047
_refine_ls_hydrogen_treatment constr
_refine_ls_matrix_type full
_refine_ls_number_parameters 687
_refine_ls_number_reflns 10419
_refine_ls_number_restraints 0
_refine_ls_restrained_S_all 1.047
_refine_ls_R_factor_all 0.0651
_refine_ls_R_factor_gt 0.0502
_refine_ls_shift/su_max 0.000
_refine_ls_shift/su_mean 0.000
_refine_ls_structure_factor_coef Fsqd
_refine_ls_weighting_details 'w=1/[\s^2^(Fo^2^)+(0.0633P)^2^+1.6415P] where P=(Fo^2^+2Fc^2^)/3'
_refine_ls_weighting_scheme calc
_refine_ls_wR_factor_gt 0.1278
_refine_ls_wR_factor_ref 0.1398
_reflns_Friedel_coverage 0.000
_reflns_number_gt 8068
_reflns_number_total 10419
_reflns_threshold_expression 'I > 2\s(I)'
_cod_data_source_file c5sc02423d2.cif
_cod_data_source_block vic1509
_cod_depositor_comments 'Adding full bibliography for 1529324--1529330.cif.'
_cod_database_code 1529325
_shelx_shelxl_version_number 2014/7
_shelx_space_group_comment
; 
The symmetry employed for this shelxl refinement is uniquely defined 
by the following loop, which should always be used as a source of 
symmetry information in preference to the above space-group names. 
They are only intended as comments. 
;
_shelx_estimated_absorpt_t_min 0.896
_shelx_estimated_absorpt_t_max 0.982

loop_
_space_group_symop_operation_xyz
'x, y, z'
'-x, -y, -z'

loop_
_atom_site_label
_atom_site_type_symbol
_atom_site_fract_x
_atom_site_fract_y
_atom_site_fract_z
_atom_site_U_iso_or_equiv
_atom_site_adp_type
_atom_site_occupancy
_atom_site_site_symmetry_order
_atom_site_calc_flag
_atom_site_refinement_flags_posn
_atom_site_refinement_flags_adp
_atom_site_refinement_flags_occupancy
_atom_site_disorder_assembly
_atom_site_disorder_group
P P 0.30674(4) 0.54672(4) 0.21425(4) 0.02452(13) Uani 1 1 d . . . . .
N1 N 0.16509(15) 0.62630(12) 0.23193(12) 0.0249(4) Uani 1 1 d . . . . .
N2 N 0.33922(15) 0.61333(12) 0.30941(12) 0.0277(4) Uani 1 1 d . . . . .
N3 N 0.44270(15) 0.46344(12) 0.21253(12) 0.0272(4) Uani 1 1 d . . . . .
N4 N 0.23498(15) 0.45352(12) 0.28326(12) 0.0251(4) Uani 1 1 d . . . . .
C11 C 0.18147(17) 0.70560(14) 0.27283(14) 0.0234(4) Uani 1 1 d . . . . .
C12 C 0.10960(17) 0.78251(14) 0.26636(14) 0.0255(4) Uani 1 1 d . . . . .
H12 H 0.1245 0.8383 0.2939 0.031 Uiso 1 1 calc R U . . .
C13 C 0.01503(18) 0.77745(15) 0.21902(14) 0.0266(4) Uani 1 1 d . . . . .
C14 C 0.00010(19) 0.69370(15) 0.17761(15) 0.0297(5) Uani 1 1 d . . . . .
H14 H -0.0641 0.6874 0.1457 0.036 Uiso 1 1 calc R U . . .
C15 C 0.07683(18) 0.62084(15) 0.18261(15) 0.0294(5) Uani 1 1 d . . . . .
H15 H 0.0679 0.5660 0.1511 0.035 Uiso 1 1 calc R U . . .
C16 C -0.07014(19) 0.85800(16) 0.21027(17) 0.0343(5) Uani 1 1 d . . . . .
C17 C -0.0614(3) 0.8864(2) 0.10755(19) 0.0513(7) Uani 1 1 d . . . . .
H17A H -0.0775 0.8336 0.0720 0.062 Uiso 1 1 calc R U . . .
H17B H -0.1182 0.9363 0.1007 0.062 Uiso 1 1 calc R U . . .
H17C H 0.0172 0.9075 0.0843 0.062 Uiso 1 1 calc R U . . .
C18 C -0.0450(2) 0.94034(17) 0.2653(2) 0.0458(6) Uani 1 1 d . . . . .
H18A H -0.1015 0.9904 0.2578 0.055 Uiso 1 1 calc R U . . .
H18B H -0.0512 0.9225 0.3312 0.055 Uiso 1 1 calc R U . . .
H18C H 0.0337 0.9611 0.2422 0.055 Uiso 1 1 calc R U . . .
C19 C -0.1936(2) 0.8255(2) 0.2482(2) 0.0517(7) Uani 1 1 d . . . . .
H19A H -0.2106 0.7725 0.2133 0.062 Uiso 1 1 calc R U . . .
H19B H -0.1984 0.8078 0.3140 0.062 Uiso 1 1 calc R U . . .
H19C H -0.2502 0.8756 0.2415 0.062 Uiso 1 1 calc R U . . .
C21 C 0.28061(17) 0.69599(14) 0.32286(14) 0.0243(4) Uani 1 1 d . . . . .
C22 C 0.31279(17) 0.75951(14) 0.38123(15) 0.0259(4) Uani 1 1 d . . . . .
H22 H 0.2727 0.8174 0.3876 0.031 Uiso 1 1 calc R U . . .
C23 C 0.40365(19) 0.73981(15) 0.43110(15) 0.0296(5) Uani 1 1 d . . . . .
C24 C 0.4583(2) 0.65361(18) 0.41843(19) 0.0444(6) Uani 1 1 d . . . . .
H24 H 0.5192 0.6368 0.4524 0.053 Uiso 1 1 calc R U . . .
C25 C 0.4265(2) 0.59256(17) 0.35833(18) 0.0402(6) Uani 1 1 d . . . . .
H25 H 0.4663 0.5346 0.3508 0.048 Uiso 1 1 calc R U . . .
C26 C 0.44387(19) 0.80839(16) 0.49559(16) 0.0320(5) Uani 1 1 d . . . . .
C27 C 0.4734(2) 0.75895(17) 0.58331(17) 0.0418(6) Uani 1 1 d . . . . .
H27A H 0.5325 0.7104 0.5658 0.050 Uiso 1 1 calc R U . . .
H27B H 0.5036 0.8031 0.6223 0.050 Uiso 1 1 calc R U . . .
H27C H 0.4032 0.7317 0.6180 0.050 Uiso 1 1 calc R U . . .
C28 C 0.3519(2) 0.88378(18) 0.5238(2) 0.0450(6) Uani 1 1 d . . . . .
H28A H 0.3811 0.9262 0.5650 0.054 Uiso 1 1 calc R U . . .
H28B H 0.3349 0.9175 0.4682 0.054 Uiso 1 1 calc R U . . .
H28C H 0.2808 0.8560 0.5563 0.054 Uiso 1 1 calc R U . . .
C29 C 0.5548(2) 0.8508(2) 0.4425(2) 0.0519(7) Uani 1 1 d . . . . .
H29A H 0.6134 0.8020 0.4246 0.062 Uiso 1 1 calc R U . . .
H29B H 0.5368 0.8835 0.3866 0.062 Uiso 1 1 calc R U . . .
H29C H 0.5851 0.8940 0.4824 0.062 Uiso 1 1 calc R U . . .
C31 C 0.41220(17) 0.37510(14) 0.22797(14) 0.0243(4) Uani 1 1 d . . . . .
C32 C 0.48765(17) 0.30237(14) 0.19880(15) 0.0262(4) Uani 1 1 d . . . . .
H32 H 0.4633 0.2408 0.2092 0.031 Uiso 1 1 calc R U . . .
C33 C 0.59951(18) 0.32052(15) 0.15417(16) 0.0301(5) Uani 1 1 d . . . . .
C34 C 0.62902(19) 0.41301(16) 0.13923(18) 0.0369(5) Uani 1 1 d . . . . .
H34 H 0.7051 0.4277 0.1097 0.044 Uiso 1 1 calc R U . . .
C35 C 0.54975(19) 0.48254(16) 0.16657(17) 0.0346(5) Uani 1 1 d . . . . .
H35 H 0.5702 0.5447 0.1531 0.042 Uiso 1 1 calc R U . . .
C36 C 0.68997(19) 0.24427(16) 0.12286(18) 0.0355(5) Uani 1 1 d . . . . .
C37 C 0.7832(2) 0.2455(2) 0.1857(2) 0.0498(7) Uani 1 1 d . . . . .
H37A H 0.8174 0.3064 0.1815 0.060 Uiso 1 1 calc R U . . .
H37B H 0.7478 0.2320 0.2500 0.060 Uiso 1 1 calc R U . . .
H37C H 0.8440 0.1989 0.1656 0.060 Uiso 1 1 calc R U . . .
C38 C 0.7462(2) 0.26433(19) 0.02184(18) 0.0440(6) Uani 1 1 d . . . . .
H38A H 0.7806 0.3251 0.0172 0.053 Uiso 1 1 calc R U . . .
H38B H 0.8070 0.2175 0.0026 0.053 Uiso 1 1 calc R U . . .
H38C H 0.6869 0.2631 -0.0187 0.053 Uiso 1 1 calc R U . . .
C39 C 0.6366(2) 0.14931(17) 0.1293(2) 0.0575(8) Uani 1 1 d . . . . .
H39A H 0.5769 0.1485 0.0891 0.069 Uiso 1 1 calc R U . . .
H39B H 0.6975 0.1027 0.1093 0.069 Uiso 1 1 calc R U . . .
H39C H 0.6013 0.1359 0.1937 0.069 Uiso 1 1 calc R U . . .
C41 C 0.29227(17) 0.36945(14) 0.27630(14) 0.0245(4) Uani 1 1 d . . . . .
C42 C 0.24046(18) 0.29194(14) 0.31623(14) 0.0266(4) Uani 1 1 d . . . . .
H42 H 0.2802 0.2340 0.3078 0.032 Uiso 1 1 calc R U . . .
C43 C 0.12934(18) 0.29728(15) 0.36944(15) 0.0275(4) Uani 1 1 d . . . . .
C44 C 0.0756(2) 0.38410(16) 0.37949(16) 0.0337(5) Uani 1 1 d . . . . .
H44 H 0.0012 0.3908 0.4167 0.040 Uiso 1 1 calc R U . . .
C45 C 0.12837(19) 0.45986(15) 0.33655(16) 0.0319(5) Uani 1 1 d . . . . .
H45 H 0.0896 0.5183 0.3442 0.038 Uiso 1 1 calc R U . . .
C46 C 0.07177(19) 0.21066(15) 0.41300(16) 0.0301(5) Uani 1 1 d . . . . .
C47 C 0.0396(2) 0.15440(18) 0.33426(19) 0.0436(6) Uani 1 1 d . . . . .
H47A H 0.0022 0.0980 0.3602 0.052 Uiso 1 1 calc R U . . .
H47B H -0.0141 0.1908 0.3014 0.052 Uiso 1 1 calc R U . . .
H47C H 0.1101 0.1385 0.2908 0.052 Uiso 1 1 calc R U . . .
C48 C -0.0377(2) 0.23286(18) 0.4824(2) 0.0444(6) Uani 1 1 d . . . . .
H48A H -0.0721 0.1755 0.5088 0.053 Uiso 1 1 calc R U . . .
H48B H -0.0173 0.2697 0.5322 0.053 Uiso 1 1 calc R U . . .
H48C H -0.0938 0.2676 0.4505 0.053 Uiso 1 1 calc R U . . .
C49 C 0.1575(2) 0.15445(19) 0.46365(19) 0.0436(6) Uani 1 1 d . . . . .
H49A H 0.1202 0.0987 0.4916 0.052 Uiso 1 1 calc R U . . .
H49B H 0.2266 0.1373 0.4192 0.052 Uiso 1 1 calc R U . . .
H49C H 0.1803 0.1914 0.5124 0.052 Uiso 1 1 calc R U . . .
S1 S 0.21556(5) 0.39537(5) 0.01949(4) 0.04108(17) Uani 1 1 d . . . . .
F11 F 0.05598(14) 0.36910(13) 0.16570(10) 0.0584(5) Uani 1 1 d . . . . .
F12 F 0.1044(4) 0.25195(16) 0.0853(2) 0.1486(15) Uani 1 1 d . . . . .
F13 F 0.00015(17) 0.3543(3) 0.03753(14) 0.1379(14) Uani 1 1 d . . . . .
O11 O 0.22992(15) 0.36253(13) -0.07224(11) 0.0444(4) Uani 1 1 d . . . . .
O12 O 0.1830(3) 0.49007(17) 0.0275(2) 0.1212(14) Uani 1 1 d . . . . .
O13 O 0.3025(2) 0.3679(3) 0.07077(17) 0.1278(15) Uani 1 1 d . . . . .
C1 C 0.0869(3) 0.3415(2) 0.07929(18) 0.0476(7) Uani 1 1 d . . . . .
S2 S 0.34891(5) 1.00036(4) 0.25362(4) 0.03625(15) Uani 1 1 d . . . . .
F21 F 0.2767(2) 0.90492(14) 0.12605(13) 0.0803(6) Uani 1 1 d . . . . .
F22 F 0.40036(17) 1.00635(13) 0.07230(12) 0.0672(5) Uani 1 1 d . . . . .
F23 F 0.22384(18) 1.04754(16) 0.12448(14) 0.0820(6) Uani 1 1 d . . . . .
O21 O 0.36892(17) 1.09684(12) 0.25808(15) 0.0546(5) Uani 1 1 d . . . . .
O22 O 0.24628(16) 0.96947(11) 0.31396(12) 0.0420(4) Uani 1 1 d . . . . .
O23 O 0.44971(18) 0.94078(15) 0.25064(15) 0.0616(6) Uani 1 1 d . . . . .
C2 C 0.3099(3) 0.9895(2) 0.13867(19) 0.0482(7) Uani 1 1 d . . . . .
S3A S 0.80504(8) 0.53815(7) 0.44768(7) 0.0307(2) Uani 0.55 1 d . . P A 1
F31A F 0.8347(4) 0.4512(3) 0.2907(3) 0.0669(12) Uani 0.55 1 d . . P A 1
F32A F 0.6593(4) 0.4536(3) 0.3609(3) 0.0520(10) Uani 0.55 1 d . . P A 1
F33A F 0.7268(4) 0.5741(3) 0.2908(3) 0.0589(10) Uani 0.55 1 d . . P A 1
O31A O 0.7106(4) 0.5936(4) 0.4935(4) 0.0476(13) Uani 0.55 1 d . . P A 1
O32A O 0.9079(9) 0.5872(7) 0.4118(7) 0.0429(16) Uani 0.55 1 d . . P A 1
O33A O 0.8259(6) 0.4525(5) 0.4945(6) 0.0406(13) Uani 0.55 1 d . . P A 1
C3A C 0.7545(4) 0.5037(3) 0.3418(3) 0.0378(10) Uani 0.55 1 d . . P A 1
S3B S 0.71196(11) 0.49525(9) 0.45239(9) 0.0349(3) Uani 0.45 1 d . . P B 2
F31B F 0.7353(4) 0.6232(4) 0.3211(4) 0.0694(14) Uani 0.45 1 d . . P B 2
F32B F 0.8477(5) 0.5054(4) 0.2903(3) 0.0612(12) Uani 0.45 1 d . . P B 2
F33B F 0.8876(10) 0.6020(9) 0.3893(8) 0.066(3) Uani 0.45 1 d . . P B 2
O31B O 0.7948(7) 0.4295(6) 0.4822(7) 0.0420(16) Uani 0.45 1 d . . P B 2
O32B O 0.6718(5) 0.5658(4) 0.5182(5) 0.0415(13) Uani 0.45 1 d . . P B 2
O33B O 0.6260(5) 0.4585(4) 0.4049(4) 0.0411(12) Uani 0.45 1 d . . P B 2
C3B C 0.7991(5) 0.5596(5) 0.3596(4) 0.0453(14) Uani 0.45 1 d . . P B 2
N1S N 0.4649(2) 0.70244(18) 0.1463(2) 0.0661(8) Uani 1 1 d . . . . .
C1S C 0.5262(2) 0.75655(19) 0.1126(2) 0.0473(6) Uani 1 1 d . . . . .
C2S C 0.6022(3) 0.8266(2) 0.0675(3) 0.0609(8) Uani 1 1 d . . . . .
H2SA H 0.5907 0.8347 0.0026 0.073 Uiso 1 1 calc R U . . .
H2SB H 0.6832 0.8078 0.0698 0.073 Uiso 1 1 calc R U . . .
H2SC H 0.5840 0.8847 0.0996 0.073 Uiso 1 1 calc R U . . .

loop_
_atom_site_aniso_label
_atom_site_aniso_U_11
_atom_site_aniso_U_22
_atom_site_aniso_U_33
_atom_site_aniso_U_23
_atom_site_aniso_U_13
_atom_site_aniso_U_12
P 0.0232(3) 0.0245(3) 0.0255(3) -0.0033(2) -0.0029(2) 0.0010(2)
N1 0.0258(9) 0.0236(9) 0.0255(9) -0.0032(7) -0.0042(7) -0.0008(7)
N2 0.0292(9) 0.0272(9) 0.0279(9) -0.0054(7) -0.0086(7) 0.0038(7)
N3 0.0253(9) 0.0256(9) 0.0303(10) -0.0031(7) -0.0032(7) 0.0004(7)
N4 0.0265(9) 0.0238(9) 0.0240(9) -0.0028(7) -0.0011(7) 0.0014(7)
C11 0.0236(10) 0.0245(10) 0.0213(10) -0.0013(8) -0.0012(8) -0.0017(8)
C12 0.0260(10) 0.0249(10) 0.0255(10) -0.0027(8) -0.0032(8) -0.0014(8)
C13 0.0253(10) 0.0302(11) 0.0239(11) -0.0007(8) -0.0027(8) 0.0006(8)
C14 0.0269(10) 0.0363(12) 0.0273(11) -0.0036(9) -0.0076(9) -0.0012(9)
C15 0.0302(11) 0.0303(11) 0.0288(11) -0.0064(9) -0.0063(9) -0.0025(9)
C16 0.0295(11) 0.0371(12) 0.0377(13) -0.0075(10) -0.0107(9) 0.0078(9)
C17 0.0625(18) 0.0500(16) 0.0439(16) -0.0011(12) -0.0202(13) 0.0169(13)
C18 0.0472(15) 0.0368(13) 0.0573(17) -0.0134(12) -0.0215(13) 0.0158(11)
C19 0.0287(12) 0.0644(18) 0.0621(18) -0.0164(15) -0.0070(12) 0.0085(12)
C21 0.0232(10) 0.0253(10) 0.0235(10) 0.0003(8) -0.0017(8) 0.0001(8)
C22 0.0235(10) 0.0257(10) 0.0279(11) -0.0014(8) -0.0018(8) -0.0015(8)
C23 0.0289(11) 0.0313(11) 0.0291(11) -0.0048(9) -0.0060(9) 0.0014(9)
C24 0.0479(14) 0.0416(14) 0.0504(16) -0.0166(12) -0.0294(12) 0.0173(11)
C25 0.0436(13) 0.0356(13) 0.0464(15) -0.0133(11) -0.0236(11) 0.0168(10)
C26 0.0328(11) 0.0344(12) 0.0311(12) -0.0069(9) -0.0112(9) -0.0016(9)
C27 0.0559(16) 0.0394(14) 0.0334(13) -0.0083(10) -0.0163(11) 0.0004(11)
C28 0.0480(15) 0.0398(14) 0.0522(16) -0.0208(12) -0.0210(12) 0.0077(11)
C29 0.0442(15) 0.0645(19) 0.0494(17) -0.0009(14) -0.0109(13) -0.0183(13)
C31 0.0230(10) 0.0269(10) 0.0232(10) -0.0024(8) -0.0040(8) -0.0015(8)
C32 0.0245(10) 0.0261(10) 0.0279(11) -0.0039(8) -0.0031(8) -0.0002(8)
C33 0.0243(10) 0.0316(11) 0.0339(12) -0.0047(9) -0.0029(9) 0.0010(9)
C34 0.0238(11) 0.0353(12) 0.0498(15) -0.0016(11) -0.0001(10) -0.0045(9)
C35 0.0286(11) 0.0281(11) 0.0456(14) -0.0015(10) -0.0005(10) -0.0045(9)
C36 0.0234(10) 0.0339(12) 0.0463(14) -0.0054(10) 0.0032(9) 0.0021(9)
C37 0.0338(13) 0.0624(18) 0.0505(16) 0.0029(13) -0.0022(11) 0.0138(12)
C38 0.0359(13) 0.0492(15) 0.0446(15) -0.0102(12) 0.0012(11) 0.0018(11)
C39 0.0371(14) 0.0306(13) 0.096(2) -0.0089(14) 0.0177(14) 0.0046(11)
C41 0.0240(10) 0.0263(10) 0.0230(10) -0.0050(8) -0.0034(8) 0.0036(8)
C42 0.0269(10) 0.0251(10) 0.0268(11) -0.0037(8) -0.0012(8) 0.0030(8)
C43 0.0284(10) 0.0288(11) 0.0242(11) -0.0024(8) -0.0007(8) 0.0003(8)
C44 0.0298(11) 0.0355(12) 0.0312(12) -0.0005(9) 0.0077(9) 0.0036(9)
C45 0.0308(11) 0.0294(11) 0.0317(12) -0.0010(9) 0.0052(9) 0.0074(9)
C46 0.0284(11) 0.0285(11) 0.0319(12) -0.0007(9) 0.0003(9) -0.0024(9)
C47 0.0485(15) 0.0397(14) 0.0431(15) -0.0068(11) -0.0067(12) -0.0083(11)
C48 0.0375(13) 0.0374(13) 0.0519(16) 0.0009(11) 0.0129(11) -0.0063(11)
C49 0.0414(14) 0.0465(15) 0.0409(14) 0.0141(12) -0.0033(11) -0.0015(11)
S1 0.0318(3) 0.0567(4) 0.0343(3) -0.0171(3) 0.0000(2) -0.0074(3)
F11 0.0550(10) 0.0854(13) 0.0324(8) -0.0140(8) 0.0056(7) -0.0188(9)
F12 0.251(4) 0.0520(13) 0.111(2) -0.0125(13) 0.080(2) -0.0514(18)
F13 0.0429(11) 0.328(5) 0.0468(12) -0.0007(18) -0.0087(9) -0.0640(18)
O11 0.0409(10) 0.0638(12) 0.0286(9) -0.0083(8) -0.0041(7) -0.0030(8)
O12 0.153(3) 0.0473(14) 0.129(3) -0.0313(15) 0.092(2) -0.0294(16)
O13 0.0449(13) 0.302(5) 0.0393(13) -0.014(2) -0.0164(11) 0.018(2)
C1 0.0571(17) 0.0572(17) 0.0294(13) -0.0070(12) -0.0040(12) -0.0215(13)
S2 0.0387(3) 0.0255(3) 0.0428(3) -0.0021(2) -0.0016(3) 0.0017(2)
F21 0.1186(17) 0.0744(13) 0.0476(11) -0.0155(9) -0.0013(11) -0.0410(12)
F22 0.0736(12) 0.0720(12) 0.0461(10) 0.0145(9) 0.0176(9) 0.0006(9)
F23 0.0704(12) 0.1130(17) 0.0612(12) 0.0159(11) -0.0154(10) 0.0241(12)
O21 0.0514(11) 0.0315(9) 0.0750(14) -0.0119(9) 0.0118(10) -0.0109(8)
O22 0.0509(10) 0.0336(9) 0.0388(10) 0.0008(7) 0.0024(8) -0.0084(8)
O23 0.0568(12) 0.0588(13) 0.0668(14) -0.0032(10) -0.0078(10) 0.0247(10)
C2 0.0522(16) 0.0479(16) 0.0405(15) 0.0068(12) 0.0027(12) 0.0002(13)
S3A 0.0256(5) 0.0369(5) 0.0303(5) -0.0105(4) -0.0058(4) 0.0046(4)
F31A 0.060(2) 0.087(3) 0.055(2) -0.043(3) -0.0077(17) 0.012(2)
F32A 0.050(2) 0.056(2) 0.054(3) -0.006(2) -0.0173(18) -0.0127(18)
F33A 0.072(2) 0.062(2) 0.049(2) 0.0100(18) -0.0269(17) -0.015(2)
O31A 0.032(3) 0.060(3) 0.052(3) -0.024(2) -0.009(2) 0.013(2)
O32A 0.036(3) 0.047(3) 0.045(4) -0.012(3) -0.005(2) -0.005(2)
O33A 0.035(3) 0.048(4) 0.039(3) -0.002(2) -0.005(2) 0.007(2)
C3A 0.034(2) 0.041(3) 0.040(3) -0.010(2) -0.0095(19) -0.002(2)
S3B 0.0303(6) 0.0353(7) 0.0381(7) 0.0027(5) -0.0038(5) 0.0033(5)
F31B 0.058(3) 0.067(3) 0.077(4) 0.040(3) -0.003(2) 0.003(3)
F32B 0.059(3) 0.076(3) 0.042(2) -0.003(3) 0.0119(19) -0.002(3)
F33B 0.055(5) 0.075(5) 0.067(6) 0.000(4) -0.002(3) -0.032(4)
O31B 0.035(4) 0.043(4) 0.046(4) 0.006(3) -0.002(3) 0.008(3)
O32B 0.031(3) 0.049(3) 0.045(3) -0.011(2) -0.008(2) 0.010(2)
O33B 0.036(3) 0.039(2) 0.050(3) 0.000(3) -0.012(2) -0.005(2)
C3B 0.037(3) 0.051(4) 0.047(4) -0.001(3) -0.004(3) -0.002(3)
N1S 0.0669(17) 0.0483(15) 0.0744(19) 0.0045(13) 0.0145(14) -0.0058(13)
C1S 0.0459(15) 0.0420(15) 0.0508(17) 0.0050(12) -0.0008(12) 0.0080(12)
C2S 0.0495(17) 0.0480(17) 0.079(2) 0.0212(16) 0.0028(15) 0.0022(13)

loop_
_atom_type_symbol
_atom_type_description
_atom_type_scat_dispersion_real
_atom_type_scat_dispersion_imag
_atom_type_scat_source
C C 0.0033 0.0016 'International Tables Vol C Tables 4.2.6.8 and 6.1.1.4'
H H 0.0000 0.0000 'International Tables Vol C Tables 4.2.6.8 and 6.1.1.4'
N N 0.0061 0.0033 'International Tables Vol C Tables 4.2.6.8 and 6.1.1.4'
O O 0.0106 0.0060 'International Tables Vol C Tables 4.2.6.8 and 6.1.1.4'
F F 0.0171 0.0103 'International Tables Vol C Tables 4.2.6.8 and 6.1.1.4'
P P 0.1023 0.0942 'International Tables Vol C Tables 4.2.6.8 and 6.1.1.4'
S S 0.1246 0.1234 'International Tables Vol C Tables 4.2.6.8 and 6.1.1.4'

loop_
_geom_angle_atom_site_label_1
_geom_angle_atom_site_label_2
_geom_angle_atom_site_label_3
_geom_angle
N4 P N2 97.56(8)
N4 P N3 82.25(8)
N2 P N3 94.44(8)
N4 P N1 92.63(8)
N2 P N1 81.61(8)
N3 P N1 173.10(8)
C11 N1 C15 119.77(18)
C11 N1 P 112.07(13)
C15 N1 P 124.42(14)
C25 N2 C21 118.80(18)
C25 N2 P 124.49(15)
C21 N2 P 116.10(14)
C31 N3 C35 119.55(18)
C31 N3 P 111.93(13)
C35 N3 P 123.68(15)
C45 N4 C41 118.64(18)
C45 N4 P 125.22(15)
C41 N4 P 116.06(14)
N1 C11 C12 121.81(18)
N1 C11 C21 110.62(17)
C12 C11 C21 127.56(19)
C11 C12 C13 119.49(19)
C12 C13 C14 117.23(19)
C12 C13 C16 123.06(19)
C14 C13 C16 119.71(19)
C15 C14 C13 120.9(2)
N1 C15 C14 120.65(19)
C18 C16 C13 112.06(18)
C18 C16 C17 109.3(2)
C13 C16 C17 108.64(19)
C18 C16 C19 108.8(2)
C13 C16 C19 107.9(2)
C17 C16 C19 110.1(2)
N2 C21 C22 121.13(18)
N2 C21 C11 113.00(18)
C22 C21 C11 125.82(18)
C21 C22 C23 120.77(19)
C24 C23 C22 116.5(2)
C24 C23 C26 120.7(2)
C22 C23 C26 122.80(19)
C25 C24 C23 121.6(2)
N2 C25 C24 121.1(2)
C28 C26 C23 112.06(18)
C28 C26 C27 108.9(2)
C23 C26 C27 110.37(19)
C28 C26 C29 110.0(2)
C23 C26 C29 106.82(19)
C27 C26 C29 108.7(2)
N3 C31 C32 122.09(19)
N3 C31 C41 110.91(17)
C32 C31 C41 126.99(19)
C31 C32 C33 119.3(2)
C32 C33 C34 117.4(2)
C32 C33 C36 122.7(2)
C34 C33 C36 119.84(19)
C35 C34 C33 121.0(2)
N3 C35 C34 120.6(2)
C39 C36 C37 109.4(2)
C39 C36 C33 112.23(18)
C37 C36 C33 107.6(2)
C39 C36 C38 109.1(2)
C37 C36 C38 109.2(2)
C33 C36 C38 109.2(2)
C42 C41 N4 121.18(18)
C42 C41 C31 126.03(18)
N4 C41 C31 112.69(18)
C41 C42 C43 120.55(19)
C44 C43 C42 117.1(2)
C44 C43 C46 122.64(19)
C42 C43 C46 120.29(18)
C45 C44 C43 120.9(2)
N4 C45 C44 121.47(19)
C43 C46 C48 111.92(18)
C43 C46 C47 107.53(19)
C48 C46 C47 109.5(2)
C43 C46 C49 109.64(18)
C48 C46 C49 108.7(2)
C47 C46 C49 109.6(2)
O13 S1 O11 115.50(15)
O13 S1 O12 113.6(3)
O11 S1 O12 114.58(17)
O13 S1 C1 104.44(17)
O11 S1 C1 104.98(11)
O12 S1 C1 101.69(15)
F13 C1 F12 106.2(3)
F13 C1 F11 107.8(3)
F12 C1 F11 106.0(2)
F13 C1 S1 112.7(2)
F12 C1 S1 110.4(2)
F11 C1 S1 113.26(18)
O23 S2 O21 115.65(13)
O23 S2 O22 115.34(12)
O21 S2 O22 114.42(11)
O23 S2 C2 102.99(13)
O21 S2 C2 103.25(13)
O22 S2 C2 102.58(12)
F23 C2 F21 107.8(3)
F23 C2 F22 107.5(2)
F21 C2 F22 106.9(2)
F23 C2 S2 112.0(2)
F21 C2 S2 111.36(19)
F22 C2 S2 111.1(2)
O31A S3A O32A 114.9(4)
O31A S3A O33A 115.0(4)
O32A S3A O33A 114.6(4)
O31A S3A C3A 103.8(3)
O32A S3A C3A 102.4(4)
O33A S3A C3A 103.8(3)
F33A C3A F31A 109.0(5)
F33A C3A F32A 106.1(4)
F31A C3A F32A 106.2(4)
F33A C3A S3A 112.7(3)
F31A C3A S3A 110.9(3)
F32A C3A S3A 111.7(3)
O33B S3B O32B 116.2(3)
O33B S3B O31B 116.0(4)
O32B S3B O31B 114.6(5)
O33B S3B C3B 101.7(3)
O32B S3B C3B 102.1(3)
O31B S3B C3B 103.1(4)
F31B C3B F32B 106.0(6)
F31B C3B F33B 108.2(7)
F32B C3B F33B 106.4(7)
F31B C3B S3B 111.7(4)
F32B C3B S3B 112.0(5)
F33B C3B S3B 112.2(6)
N1S C1S C2S 178.2(3)

loop_
_geom_bond_atom_site_label_1
_geom_bond_atom_site_label_2
_geom_bond_distance
P N4 1.8107(18)
P N2 1.8123(18)
P N3 1.9593(18)
P N1 1.9710(17)
N1 C11 1.348(3)
N1 C15 1.352(3)
N2 C25 1.354(3)
N2 C21 1.367(3)
N3 C31 1.349(3)
N3 C35 1.352(3)
N4 C45 1.358(3)
N4 C41 1.372(3)
C11 C12 1.385(3)
C11 C21 1.463(3)
C12 C13 1.396(3)
C13 C14 1.405(3)
C13 C16 1.526(3)
C14 C15 1.372(3)
C16 C18 1.524(3)
C16 C17 1.531(4)
C16 C19 1.541(3)
C21 C22 1.376(3)
C22 C23 1.395(3)
C23 C24 1.391(3)
C23 C26 1.527(3)
C24 C25 1.367(3)
C26 C28 1.526(3)
C26 C27 1.531(3)
C26 C29 1.535(3)
C31 C32 1.385(3)
C31 C41 1.465(3)
C32 C33 1.391(3)
C33 C34 1.403(3)
C33 C36 1.532(3)
C34 C35 1.371(3)
C36 C39 1.529(3)
C36 C37 1.530(4)
C36 C38 1.538(4)
C41 C42 1.368(3)
C42 C43 1.400(3)
C43 C44 1.392(3)
C43 C46 1.522(3)
C44 C45 1.367(3)
C46 C48 1.528(3)
C46 C47 1.532(3)
C46 C49 1.535(3)
S1 O13 1.394(3)
S1 O11 1.4172(17)
S1 O12 1.420(3)
S1 C1 1.801(3)
F11 C1 1.325(3)
F12 C1 1.315(4)
F13 C1 1.267(4)
S2 O23 1.4320(19)
S2 O21 1.4365(18)
S2 O22 1.4432(18)
S2 C2 1.819(3)
F21 C2 1.330(3)
F22 C2 1.337(3)
F23 C2 1.326(3)
S3A O31A 1.430(5)
S3A O32A 1.434(13)
S3A O33A 1.436(8)
S3A C3A 1.828(5)
F31A C3A 1.333(6)
F32A C3A 1.336(6)
F33A C3A 1.311(6)
S3B O33B 1.432(6)
S3B O32B 1.441(7)
S3B O31B 1.443(9)
S3B C3B 1.814(6)
F31B C3B 1.334(7)
F32B C3B 1.342(8)
F33B C3B 1.355(13)
N1S C1S 1.130(4)
C1S C2S 1.445(4)

loop_
_geom_torsion_atom_site_label_1
_geom_torsion_atom_site_label_2
_geom_torsion_atom_site_label_3
_geom_torsion_atom_site_label_4
_geom_torsion
N4 P N2 C25 76.9(2)
N3 P N2 C25 -5.8(2)
N1 P N2 C25 168.5(2)
N4 P N2 C21 -112.15(16)
N3 P N2 C21 165.10(15)
N1 P N2 C21 -20.59(15)
N2 P N4 C45 71.18(19)
N3 P N4 C45 164.66(19)
N1 P N4 C45 -10.70(19)
N2 P N4 C41 -112.19(15)
N3 P N4 C41 -18.71(15)
N1 P N4 C41 165.93(15)
C15 N1 C11 C12 0.4(3)
P N1 C11 C12 159.51(16)
C15 N1 C11 C21 179.54(18)
P N1 C11 C21 -21.3(2)
N1 C11 C12 C13 2.2(3)
C21 C11 C12 C13 -176.8(2)
C11 C12 C13 C14 -1.8(3)
C11 C12 C13 C16 178.6(2)
C12 C13 C14 C15 -1.0(3)
C16 C13 C14 C15 178.5(2)
C11 N1 C15 C14 -3.3(3)
P N1 C15 C14 -159.75(17)
C13 C14 C15 N1 3.7(3)
C12 C13 C16 C18 -4.6(3)
C14 C13 C16 C18 175.9(2)
C12 C13 C16 C17 116.3(2)
C14 C13 C16 C17 -63.3(3)
C12 C13 C16 C19 -124.3(2)
C14 C13 C16 C19 56.1(3)
C25 N2 C21 C22 3.4(3)
P N2 C21 C22 -168.08(16)
C25 N2 C21 C11 -174.2(2)
P N2 C21 C11 14.3(2)
N1 C11 C21 N2 5.8(2)
C12 C11 C21 N2 -175.1(2)
N1 C11 C21 C22 -171.7(2)
C12 C11 C21 C22 7.5(3)
N2 C21 C22 C23 -2.4(3)
C11 C21 C22 C23 174.8(2)
C21 C22 C23 C24 -0.1(3)
C21 C22 C23 C26 179.1(2)
C22 C23 C24 C25 1.7(4)
C26 C23 C24 C25 -177.5(3)
C21 N2 C25 C24 -1.8(4)
P N2 C25 C24 168.9(2)
C23 C24 C25 N2 -0.8(4)
C24 C23 C26 C28 -161.8(2)
C22 C23 C26 C28 19.1(3)
C24 C23 C26 C27 -40.2(3)
C22 C23 C26 C27 140.6(2)
C24 C23 C26 C29 77.7(3)
C22 C23 C26 C29 -101.4(3)
C35 N3 C31 C32 0.5(3)
P N3 C31 C32 156.77(17)
C35 N3 C31 C41 -178.45(19)
P N3 C31 C41 -22.2(2)
N3 C31 C32 C33 1.6(3)
C41 C31 C32 C33 -179.6(2)
C31 C32 C33 C34 -1.4(3)
C31 C32 C33 C36 177.7(2)
C32 C33 C34 C35 -0.9(4)
C36 C33 C34 C35 180.0(2)
C31 N3 C35 C34 -2.9(3)
P N3 C35 C34 -156.20(19)
C33 C34 C35 N3 3.1(4)
C32 C33 C36 C39 10.9(3)
C34 C33 C36 C39 -170.0(2)
C32 C33 C36 C37 -109.6(2)
C34 C33 C36 C37 69.5(3)
C32 C33 C36 C38 132.0(2)
C34 C33 C36 C38 -49.0(3)
C45 N4 C41 C42 4.8(3)
P N4 C41 C42 -172.06(16)
C45 N4 C41 C31 -171.78(18)
P N4 C41 C31 11.4(2)
N3 C31 C41 C42 -168.3(2)
C32 C31 C41 C42 12.8(3)
N3 C31 C41 N4 8.1(2)
C32 C31 C41 N4 -170.8(2)
N4 C41 C42 C43 -3.3(3)
C31 C41 C42 C43 172.8(2)
C41 C42 C43 C44 -0.1(3)
C41 C42 C43 C46 179.49(19)
C42 C43 C44 C45 2.0(3)
C46 C43 C44 C45 -177.6(2)
C41 N4 C45 C44 -2.9(3)
P N4 C45 C44 173.62(18)
C43 C44 C45 N4 -0.5(4)
C44 C43 C46 C48 -11.1(3)
C42 C43 C46 C48 169.3(2)
C44 C43 C46 C47 109.1(2)
C42 C43 C46 C47 -70.5(3)
C44 C43 C46 C49 -131.8(2)
C42 C43 C46 C49 48.6(3)
O13 S1 C1 F13 -175.3(3)
O11 S1 C1 F13 -53.4(3)
O12 S1 C1 F13 66.3(3)
O13 S1 C1 F12 -56.7(3)
O11 S1 C1 F12 65.2(3)
O12 S1 C1 F12 -175.1(3)
O13 S1 C1 F11 62.0(3)
O11 S1 C1 F11 -176.1(2)
O12 S1 C1 F11 -56.4(3)
O23 S2 C2 F23 -173.7(2)
O21 S2 C2 F23 -52.9(2)
O22 S2 C2 F23 66.3(2)
O23 S2 C2 F21 65.6(2)
O21 S2 C2 F21 -173.7(2)
O22 S2 C2 F21 -54.5(2)
O23 S2 C2 F22 -53.4(2)
O21 S2 C2 F22 67.3(2)
O22 S2 C2 F22 -173.49(18)
O31A S3A C3A F33A 57.2(4)
O32A S3A C3A F33A -62.7(5)
O33A S3A C3A F33A 177.8(4)
O31A S3A C3A F31A 179.7(4)
O32A S3A C3A F31A 59.8(5)
O33A S3A C3A F31A -59.7(5)
O31A S3A C3A F32A -62.0(4)
O32A S3A C3A F32A 178.0(5)
O33A S3A C3A F32A 58.5(5)
O33B S3B C3B F31B 57.8(6)
O32B S3B C3B F31B -62.5(6)
O31B S3B C3B F31B 178.3(6)
O33B S3B C3B F32B -60.9(5)
O32B S3B C3B F32B 178.8(5)
O31B S3B C3B F32B 59.6(6)
O33B S3B C3B F33B 179.5(7)
O32B S3B C3B F33B 59.2(7)
O31B S3B C3B F33B -60.0(7)
